data_4120956
loop_
_publ_author_name
'Jianfeng Li'
'Bruce C. Noll'
'Allen G. Oliver'
'Charles E. Schulz'
'W. Robert Scheidt'

_publ_section_title
;
 Correlated Ligand Dynamics in Oxyiron Picket Fence Porphyrins: Structural
 and M\"ossbauer Investigations
;
_journal_name_full 'Journal of the American Chemical Society'
_journal_page_first 15627
_journal_page_last 15641
_journal_paper_doi 10.1021/ja408431z
_journal_volume 135
_journal_year 2013
_chemical_formula_moiety '(C68 H70 Fe N10 O6), 1.5(C2H5OH)'
_chemical_formula_sum 'C71 H79 Fe N10 O7.5'
_chemical_formula_weight 1248.29
_chemical_name_common '[Fe(TpivPP)(2-MeIm)(O2)],1.5EtOH '
_chemical_name_systematic
; 
 ? 
;
_space_group_IT_number 15
_space_group_name_Hall '-C 2yc'
_symmetry_cell_setting monoclinic
_symmetry_space_group_name_Hall '-C 2yc'
_symmetry_space_group_name_H-M 'C 1 2/c 1'
_atom_sites_solution_hydrogens geom
_atom_sites_solution_primary direct
_atom_sites_solution_secondary difmap
_audit_creation_method SHELXL-97
_cell_angle_alpha 90.00
_cell_angle_beta 91.609(2)
_cell_angle_gamma 90.00
_cell_formula_units_Z 4
_cell_length_a 18.7415(6)
_cell_length_b 19.4323(6)
_cell_length_c 17.8179(6)
_cell_measurement_reflns_used 9918
_cell_measurement_temperature 100(2)
_cell_volume 6486.6(4)
_computing_cell_refinement 'Brucker APEX2/SAINT'
_computing_data_collection 'Brucker APEX2'
_computing_data_reduction 'Brucker SAINT/SHELXTL'
_computing_molecular_graphics Ortep3
_computing_publication_material SHELXL-97
_computing_structure_refinement 'SHELXL-97 (Sheldrick, 1997)'
_computing_structure_solution 'SHELXS-97 (Sheldrick, 1990)'
_diffrn_ambient_temperature 100(2)
_diffrn_measured_fraction_theta_full 0.999
_diffrn_measured_fraction_theta_max 0.999
_diffrn_measurement_device_type 'Bruker Smart Apex CCD area detector'
_diffrn_measurement_method '\f and \w scans'
_diffrn_radiation_monochromator graphite
_diffrn_radiation_source 'fine-focus sealed tube'
_diffrn_radiation_type MoK\a
_diffrn_radiation_wavelength 0.71073
_diffrn_reflns_av_R_equivalents 0.0318
_diffrn_reflns_av_sigmaI/netI 0.0172
_diffrn_reflns_limit_h_max 23
_diffrn_reflns_limit_h_min -19
_diffrn_reflns_limit_k_max 23
_diffrn_reflns_limit_k_min -23
_diffrn_reflns_limit_l_max 21
_diffrn_reflns_limit_l_min -21
_diffrn_reflns_number 63713
_diffrn_reflns_theta_full 26.00
_diffrn_reflns_theta_max 26.00
_diffrn_reflns_theta_min 1.88
_exptl_absorpt_coefficient_mu 0.296
_exptl_absorpt_correction_T_max 0.9460
_exptl_absorpt_correction_T_min 0.9165
_exptl_absorpt_correction_type multi-scan
_exptl_absorpt_process_details '(SADABS; Sheldrick, 1996)'
_exptl_crystal_colour black
_exptl_crystal_density_diffrn 1.278
_exptl_crystal_description diamond
_exptl_crystal_F_000 2644
_exptl_crystal_size_max 0.30
_exptl_crystal_size_mid 0.26
_exptl_crystal_size_min 0.19
_refine_diff_density_max 0.913
_refine_diff_density_min -0.531
_refine_diff_density_rms 0.073
_refine_ls_extinction_method none
_refine_ls_goodness_of_fit_ref 1.131
_refine_ls_hydrogen_treatment mixed
_refine_ls_matrix_type full
_refine_ls_number_parameters 558
_refine_ls_number_reflns 6375
_refine_ls_number_restraints 44
_refine_ls_restrained_S_all 1.137
_refine_ls_R_factor_all 0.0738
_refine_ls_R_factor_gt 0.0661
_refine_ls_shift/su_max 0.002
_refine_ls_shift/su_mean 0.000
_refine_ls_structure_factor_coef Fsqd
_refine_ls_weighting_details 'calc w=1/[\s^2^(Fo^2^)+(0.0739P)^2^+26.1890P] where P=(Fo^2^+2Fc^2^)/3'
_refine_ls_weighting_scheme calc
_refine_ls_wR_factor_gt 0.1787
_refine_ls_wR_factor_ref 0.1848
_reflns_number_gt 5640
_reflns_number_total 6375
_reflns_threshold_expression >2sigma(I)
_cod_data_source_file ja408431z_si_001_2.cif
_cod_data_source_block A_TpivPP2-MeHIm_O2_100K
_cod_original_formula_sum 'C71 H79 Fe N10 O7.50'
_cod_database_code 4120956

loop_
_symmetry_equiv_pos_as_xyz
'x, y, z'
'-x, y, -z+1/2'
'x+1/2, y+1/2, z'
'-x+1/2, y+1/2, -z+1/2'
'-x, -y, -z'
'x, -y, z-1/2'
'-x+1/2, -y+1/2, -z'
'x+1/2, -y+1/2, z-1/2'

loop_
_atom_site_label
_atom_site_type_symbol
_atom_site_fract_x
_atom_site_fract_y
_atom_site_fract_z
_atom_site_U_iso_or_equiv
_atom_site_adp_type
_atom_site_occupancy
_atom_site_symmetry_multiplicity
_atom_site_calc_flag
_atom_site_refinement_flags
_atom_site_disorder_assembly
_atom_site_disorder_group
Fe1 Fe 1.0000 0.13791(3) 0.2500 0.02006(18) Uani 1 2 d S . .
O1 O 1.0000 0.23072(17) 0.2500 0.0414(9) Uani 1 2 d S . .
O2A O 0.9840(3) 0.2680(3) 0.2952(3) 0.031(2) Uani 0.384(8) 1 d P . 1
O2B O 0.9537(12) 0.2702(11) 0.2301(15) 0.046(8) Uani 0.116(8) 1 d P . 2
O3A O 0.6866(6) 0.3376(5) 0.1558(6) 0.043(2) Uani 0.50 1 d P A 1
O3B O 0.6820(8) 0.3519(7) 0.1299(6) 0.056(3) Uani 0.50 1 d P A 2
N1 N 0.90290(13) 0.14102(12) 0.29339(13) 0.0236(5) Uani 1 1 d . C .
N2 N 0.95714(13) 0.13692(12) 0.14636(13) 0.0214(5) Uani 1 1 d . C .
N5 N 0.76899(16) 0.26622(16) 0.12220(19) 0.0413(7) Uani 1 1 d . A .
H3N H 0.812(2) 0.258(2) 0.121(2) 0.050 Uiso 1 1 d . . .
C(A1 C 0.88580(16) 0.14284(16) 0.36749(17) 0.0265(6) Uani 1 1 d . . .
C(B1 C 0.81007(18) 0.14873(18) 0.37475(18) 0.0335(7) Uani 1 1 d . C .
H2A H 0.7852 0.1513 0.4204 0.040 Uiso 1 1 calc R . .
C(B2 C 0.78084(17) 0.14988(18) 0.30514(18) 0.0322(7) Uani 1 1 d . . .
H3A H 0.7315 0.1535 0.2921 0.039 Uiso 1 1 calc R C .
C(A2 C 0.83857(16) 0.14465(15) 0.25402(17) 0.0260(6) Uani 1 1 d . C .
C(M1 C 0.82986(16) 0.14193(15) 0.17661(17) 0.0246(6) Uani 1 1 d . . .
C(A3 C 0.88567(16) 0.13766(14) 0.12703(16) 0.0231(6) Uani 1 1 d . C .
C(B3 C 0.87636(17) 0.13496(16) 0.04664(17) 0.0288(7) Uani 1 1 d . . .
H7A H 0.8322 0.1345 0.0192 0.035 Uiso 1 1 calc R C .
C(B4 C 0.94173(17) 0.13325(16) 0.01768(17) 0.0293(7) Uani 1 1 d . C .
H8A H 0.9525 0.1314 -0.0341 0.035 Uiso 1 1 calc R . .
C(A4 C 0.99231(16) 0.13470(15) 0.07982(16) 0.0240(6) Uani 1 1 d . . .
C(M2 C 1.06593(16) 0.13740(15) 0.07193(16) 0.0246(6) Uani 1 1 d . . .
C5 C 0.75525(16) 0.14503(17) 0.14439(17) 0.0284(7) Uani 1 1 d . C .
C6 C 0.72633(17) 0.20697(18) 0.11810(18) 0.0325(7) Uani 1 1 d . . .
C7 C 0.65710(19) 0.2084(2) 0.0872(2) 0.0445(9) Uani 1 1 d . C .
H13A H 0.6383 0.2499 0.0666 0.053 Uiso 1 1 calc R . .
C8 C 0.61625(19) 0.1499(2) 0.0866(2) 0.0486(10) Uani 1 1 d . . .
H14A H 0.5688 0.1516 0.0663 0.058 Uiso 1 1 calc R C .
C9 C 0.6427(2) 0.0890(2) 0.1147(2) 0.0483(10) Uani 1 1 d . C .
H15A H 0.6135 0.0490 0.1151 0.058 Uiso 1 1 calc R . .
C10 C 0.71278(18) 0.08636(19) 0.1427(2) 0.0391(8) Uani 1 1 d . . .
H16A H 0.7318 0.0440 0.1608 0.047 Uiso 1 1 calc R C .
C11 C 0.7467(2) 0.3307(2) 0.1379(2) 0.0395(8) Uani 1 1 d . . .
C18 C 0.8032(2) 0.3868(2) 0.1465(2) 0.0481(10) Uani 1 1 d . A .
C19A C 0.7935(4) 0.4210(4) 0.2187(4) 0.100(2) Uani 1 1 d . . .
H19A H 0.7650 0.4628 0.2110 0.150 Uiso 1 1 calc R A .
H19B H 0.8402 0.4332 0.2410 0.150 Uiso 1 1 calc R . .
H19C H 0.7687 0.3898 0.2526 0.150 Uiso 1 1 calc R . .
C20A C 0.7847(4) 0.4377(3) 0.0810(4) 0.0891(19) Uani 1 1 d . . .
H20A H 0.7819 0.4123 0.0335 0.134 Uiso 1 1 calc R A .
H20B H 0.8219 0.4729 0.0785 0.134 Uiso 1 1 calc R . .
H20C H 0.7387 0.4597 0.0899 0.134 Uiso 1 1 calc R . .
C21A C 0.8789(3) 0.3625(3) 0.1362(3) 0.0676(14) Uani 1 1 d . . .
H21A H 0.8874 0.3568 0.0825 0.101 Uiso 1 1 calc R A .
H21B H 0.8860 0.3183 0.1619 0.101 Uiso 1 1 calc R . .
H21C H 0.9123 0.3965 0.1575 0.101 Uiso 1 1 calc R . .
C12 C 1.09457(16) 0.13299(16) -0.00562(16) 0.0264(6) Uani 1 1 d . . .
C13 C 1.11487(17) 0.19208(17) -0.04407(17) 0.0300(7) Uani 1 1 d . B .
C14 C 1.14036(19) 0.1869(2) -0.11640(18) 0.0420(9) Uani 1 1 d . . .
H24A H 1.1545 0.2269 -0.1428 0.050 Uiso 1 1 calc R C .
C15 C 1.14478(19) 0.1223(3) -0.1493(2) 0.0499(11) Uani 1 1 d . C .
H25A H 1.1623 0.1185 -0.1986 0.060 Uiso 1 1 calc R . .
C16 C 1.12468(19) 0.0644(2) -0.1125(2) 0.0473(10) Uani 1 1 d . . .
H26A H 1.1277 0.0207 -0.1362 0.057 Uiso 1 1 calc R C .
C17 C 1.09984(18) 0.06951(18) -0.0404(2) 0.0368(8) Uani 1 1 d . C .
H27A H 1.0863 0.0291 -0.0144 0.044 Uiso 1 1 calc R . .
O4A O 1.1216(10) 0.3384(9) -0.0822(8) 0.094(5) Uani 0.532(16) 1 d P B 1
N6A N 1.1129(13) 0.2587(13) -0.0047(11) 0.044(5) Uani 0.532(16) 1 d P B 1
H4AA H 1.1096 0.2517 0.0439 0.053 Uiso 0.532(16) 1 calc PR B 1
C22A C 1.1145(11) 0.3206(12) -0.0172(9) 0.049(3) Uani 0.532(16) 1 d PU B 1
C23A C 1.1084(6) 0.3711(6) 0.0447(8) 0.038(3) Uani 0.532(16) 1 d P B 1
C24A C 1.1844(8) 0.4049(8) 0.0485(14) 0.046(5) Uani 0.532(16) 1 d P B 1
H30A H 1.2199 0.3703 0.0642 0.069 Uiso 0.532(16) 1 calc PR B 1
H30B H 1.1848 0.4427 0.0848 0.069 Uiso 0.532(16) 1 calc PR B 1
H30C H 1.1960 0.4227 -0.0011 0.069 Uiso 0.532(16) 1 calc PR B 1
C25A C 1.0888(5) 0.3405(5) 0.1201(6) 0.051(3) Uani 0.532(16) 1 d P B 1
H31A H 1.1240 0.3055 0.1350 0.076 Uiso 0.532(16) 1 calc PR B 1
H31B H 1.0414 0.3195 0.1157 0.076 Uiso 0.532(16) 1 calc PR B 1
H31C H 1.0884 0.3770 0.1580 0.076 Uiso 0.532(16) 1 calc PR B 1
C26A C 1.0535(5) 0.4255(5) 0.0230(7) 0.057(3) Uani 0.532(16) 1 d P B 1
H32A H 1.0660 0.4464 -0.0249 0.085 Uiso 0.532(16) 1 calc PR B 1
H32B H 1.0528 0.4610 0.0620 0.085 Uiso 0.532(16) 1 calc PR B 1
H32C H 1.0062 0.4041 0.0180 0.085 Uiso 0.532(16) 1 calc PR B 1
O4B O 1.1349(6) 0.3295(8) -0.1057(7) 0.048(3) Uani 0.468(16) 1 d P B 2
N6B N 1.1039(12) 0.2517(12) -0.0073(13) 0.028(4) Uani 0.468(16) 1 d P B 2
H4BA H 1.0879 0.2497 0.0387 0.034 Uiso 0.468(16) 1 calc PR B 2
C22B C 1.1173(9) 0.3195(10) -0.0399(8) 0.025(3) Uani 0.468(16) 1 d PU B 2
C23B C 1.1115(7) 0.3804(6) 0.0133(8) 0.034(3) Uani 0.468(16) 1 d P B 2
C24B C 1.1827(15) 0.4022(15) 0.0376(19) 0.078(9) Uani 0.468(16) 1 d P B 2
H30D H 1.2066 0.3644 0.0647 0.117 Uiso 0.468(16) 1 calc PR B 2
H30E H 1.1791 0.4421 0.0709 0.117 Uiso 0.468(16) 1 calc PR B 2
H30F H 1.2102 0.4146 -0.0063 0.117 Uiso 0.468(16) 1 calc PR B 2
C25B C 1.0667(9) 0.3648(6) 0.0799(10) 0.065(4) Uani 0.468(16) 1 d P B 2
H31D H 1.0890 0.3276 0.1094 0.097 Uiso 0.468(16) 1 calc PR B 2
H31E H 1.0189 0.3506 0.0625 0.097 Uiso 0.468(16) 1 calc PR B 2
H31F H 1.0631 0.4061 0.1112 0.097 Uiso 0.468(16) 1 calc PR B 2
C26B C 1.0729(6) 0.4388(5) -0.0297(10) 0.063(4) Uani 0.468(16) 1 d P B 2
H32D H 1.0996 0.4505 -0.0745 0.094 Uiso 0.468(16) 1 calc PR B 2
H32E H 1.0699 0.4793 0.0028 0.094 Uiso 0.468(16) 1 calc PR B 2
H32F H 1.0247 0.4237 -0.0447 0.094 Uiso 0.468(16) 1 calc PR B 2
N3 N 0.9901(8) 0.0310(2) 0.2553(16) 0.022(3) Uani 0.50 1 d P C -1
N4 N 0.996(3) -0.0809(3) 0.254(4) 0.024(5) Uani 0.50 1 d PU C -1
H6N H 1.016(4) -0.120(4) 0.231(4) 0.028 Uiso 0.50 1 d P D -1
C1 C 1.0250(4) -0.0203(3) 0.2242(4) 0.0220(12) Uani 0.50 1 d P C -1
C2 C 0.9507(3) -0.0694(3) 0.3013(3) 0.0277(13) Uani 0.50 1 d P C -1
H34A H 0.9249 -0.1027 0.3287 0.033 Uiso 0.50 1 calc PR C -1
C3 C 0.9450(4) -0.0013(4) 0.3066(4) 0.0236(13) Uani 0.50 1 d P C -1
H35A H 0.9149 0.0222 0.3401 0.028 Uiso 0.50 1 calc PR C -1
C4 C 1.0803(4) -0.0174(4) 0.1674(5) 0.0323(17) Uani 0.50 1 d P C -1
H36A H 1.0920 0.0307 0.1569 0.048 Uiso 0.50 1 calc PR C -1
H36B H 1.0625 -0.0397 0.1211 0.048 Uiso 0.50 1 calc PR C -1
H36C H 1.1231 -0.0414 0.1861 0.048 Uiso 0.50 1 calc PR C -1
O1S O 0.5000 0.0071(11) 0.2500 0.141(5) Uani 0.50 2 d SPU . .
H1S H 0.5302 -0.0228 0.2385 0.211 Uiso 0.25 1 calc PR . .
C1S C 0.5310(12) 0.0569(9) 0.2797(12) 0.063(4) Uani 0.25 1 d PU . .
H1S1 H 0.5763 0.0665 0.2544 0.075 Uiso 0.25 1 calc PR . .
H1S2 H 0.5005 0.0985 0.2764 0.075 Uiso 0.25 1 calc PR . .
C2S C 0.5428(10) 0.0413(8) 0.3454(10) 0.051(4) Uani 0.25 1 d PU . .
H2S1 H 0.5119 0.0028 0.3590 0.076 Uiso 0.25 1 calc PR . .
H2S2 H 0.5330 0.0809 0.3776 0.076 Uiso 0.25 1 calc PR . .
H2S3 H 0.5929 0.0276 0.3523 0.076 Uiso 0.25 1 calc PR . .
O2S O 0.5514(3) 0.2987(3) 0.1891(4) 0.0563(16) Uani 0.50 1 d PDU E -1
H2S H 0.5940 0.2928 0.1772 0.084 Uiso 0.50 1 calc PR E -1
C3S C 0.5251(14) 0.2372(9) 0.2230(12) 0.096(5) Uani 0.50 1 d PDU E -1
H3S1 H 0.5671 0.2122 0.2439 0.116 Uiso 0.50 1 calc PR E -1
H3S2 H 0.5048 0.2085 0.1817 0.116 Uiso 0.50 1 calc PR E -1
C4S C 0.4707(18) 0.2386(12) 0.2833(13) 0.125(6) Uani 0.50 1 d PDU E -1
H4S1 H 0.4885 0.2671 0.3252 0.188 Uiso 0.50 1 calc PR E -1
H4S2 H 0.4622 0.1917 0.3010 0.188 Uiso 0.50 1 calc PR E -1
H4S3 H 0.4260 0.2581 0.2630 0.188 Uiso 0.50 1 calc PR E -1

loop_
_atom_site_aniso_label
_atom_site_aniso_U_11
_atom_site_aniso_U_22
_atom_site_aniso_U_33
_atom_site_aniso_U_23
_atom_site_aniso_U_13
_atom_site_aniso_U_12
Fe1 0.0211(3) 0.0221(3) 0.0169(3) 0.000 -0.0023(2) 0.000
O1 0.047(2) 0.0255(17) 0.051(2) 0.000 -0.0157(17) 0.000
O2A 0.036(4) 0.026(3) 0.033(4) -0.011(2) 0.004(3) 0.002(2)
O2B 0.039(13) 0.026(11) 0.073(19) 0.008(10) 0.003(11) 0.022(9)
O3A 0.038(5) 0.024(3) 0.066(7) -0.004(4) 0.020(5) 0.003(3)
O3B 0.046(4) 0.072(8) 0.051(6) -0.014(5) -0.009(5) 0.031(5)
N1 0.0249(12) 0.0258(12) 0.0197(11) -0.0019(10) -0.0038(9) 0.0019(10)
N2 0.0237(12) 0.0209(12) 0.0194(11) 0.0030(9) -0.0020(9) -0.0012(9)
N5 0.0257(14) 0.0382(17) 0.060(2) 0.0160(14) -0.0033(13) 0.0043(12)
C(A1 0.0291(15) 0.0277(15) 0.0227(14) -0.0033(12) 0.0009(12) 0.0018(12)
C(B1 0.0303(16) 0.0435(19) 0.0268(16) -0.0031(14) 0.0017(13) 0.0048(14)
C(B2 0.0256(15) 0.0411(19) 0.0298(16) -0.0044(14) -0.0001(12) 0.0045(13)
C(A2 0.0239(14) 0.0267(15) 0.0272(15) -0.0006(12) -0.0030(12) 0.0027(12)
C(M1 0.0257(14) 0.0222(14) 0.0257(14) 0.0009(11) -0.0046(11) -0.0006(11)
C(A3 0.0266(14) 0.0196(13) 0.0229(14) 0.0027(11) -0.0046(11) -0.0025(11)
C(B3 0.0287(15) 0.0339(16) 0.0233(15) 0.0024(12) -0.0071(12) 0.0003(13)
C(B4 0.0339(16) 0.0338(17) 0.0200(14) 0.0029(12) -0.0038(12) -0.0016(13)
C(A4 0.0298(15) 0.0219(14) 0.0203(13) 0.0032(11) -0.0012(11) -0.0017(12)
C(M2 0.0293(15) 0.0245(14) 0.0201(14) 0.0028(11) 0.0010(11) -0.0004(12)
C5 0.0248(15) 0.0354(17) 0.0246(15) -0.0023(13) -0.0040(12) 0.0024(12)
C6 0.0260(16) 0.0407(18) 0.0306(16) 0.0053(14) -0.0042(12) 0.0004(13)
C7 0.0321(18) 0.056(2) 0.045(2) 0.0078(18) -0.0100(15) 0.0068(17)
C8 0.0255(17) 0.065(3) 0.054(2) -0.014(2) -0.0129(16) 0.0020(17)
C9 0.0326(19) 0.049(2) 0.063(3) -0.0200(19) -0.0056(17) -0.0064(16)
C10 0.0325(17) 0.0366(18) 0.048(2) -0.0118(16) -0.0043(15) -0.0004(14)
C11 0.039(2) 0.047(2) 0.0327(18) 0.0033(15) 0.0079(15) 0.0020(16)
C18 0.048(2) 0.040(2) 0.057(2) 0.0087(18) 0.0177(18) -0.0002(17)
C19A 0.103(5) 0.108(5) 0.092(4) -0.053(4) 0.043(4) -0.058(4)
C20A 0.101(5) 0.066(3) 0.100(5) 0.033(3) 0.017(4) -0.001(3)
C21A 0.050(3) 0.069(3) 0.084(4) -0.021(3) 0.011(2) -0.015(2)
C12 0.0258(15) 0.0320(16) 0.0213(14) -0.0028(12) -0.0011(11) 0.0026(12)
C13 0.0302(16) 0.0400(18) 0.0198(14) -0.0006(13) 0.0022(12) 0.0001(13)
C14 0.0350(18) 0.070(3) 0.0211(16) 0.0000(16) 0.0052(13) -0.0090(17)
C15 0.0278(17) 0.097(3) 0.0257(17) -0.027(2) 0.0057(14) -0.0060(19)
C16 0.0285(18) 0.063(3) 0.050(2) -0.035(2) -0.0014(16) 0.0053(17)
C17 0.0301(17) 0.0349(18) 0.045(2) -0.0110(15) -0.0058(14) 0.0034(14)
O4A 0.179(14) 0.065(6) 0.039(7) 0.015(6) 0.014(6) -0.027(7)
N6A 0.075(12) 0.037(7) 0.021(5) 0.000(4) 0.011(5) -0.028(5)
C22A 0.054(5) 0.058(6) 0.035(8) 0.009(7) -0.003(6) -0.009(4)
C23A 0.033(5) 0.038(5) 0.045(7) 0.007(5) 0.005(6) -0.007(3)
C24A 0.016(6) 0.033(6) 0.089(11) 0.018(7) -0.015(6) -0.001(5)
C25A 0.065(6) 0.042(5) 0.046(5) -0.014(4) 0.009(4) 0.000(4)
C26A 0.038(4) 0.055(5) 0.076(8) 0.006(5) -0.018(4) -0.003(4)
O4B 0.061(5) 0.052(5) 0.033(6) 0.019(5) 0.011(4) -0.021(4)
N6B 0.029(5) 0.016(6) 0.041(8) 0.002(4) 0.011(4) 0.003(6)
C22B 0.028(3) 0.029(3) 0.020(5) 0.007(4) 0.002(4) -0.007(3)
C23B 0.035(5) 0.023(5) 0.043(7) 0.006(5) 0.014(6) -0.005(3)
C24B 0.058(15) 0.090(16) 0.086(12) -0.042(11) -0.009(9) 0.014(10)
C25B 0.081(9) 0.040(6) 0.075(10) -0.020(6) 0.038(8) -0.011(6)
C26B 0.037(5) 0.043(5) 0.108(12) 0.009(6) -0.031(6) 0.000(4)
N3 0.009(9) 0.027(2) 0.030(7) -0.002(3) -0.006(7) 0.002(2)
N4 0.022(9) 0.0247(19) 0.025(9) 0.003(6) 0.007(7) -0.007(6)
C1 0.024(3) 0.024(4) 0.018(3) 0.000(3) -0.004(2) 0.002(3)
C2 0.028(3) 0.033(3) 0.023(3) 0.003(3) 0.001(2) -0.003(3)
C3 0.022(4) 0.030(4) 0.019(3) -0.003(3) 0.005(3) -0.001(3)
C4 0.040(4) 0.022(4) 0.035(4) 0.002(3) 0.016(3) 0.009(3)
O1S 0.133(12) 0.153(14) 0.138(13) 0.000 0.030(11) 0.000
C1S 0.078(11) 0.040(8) 0.071(10) 0.001(8) 0.008(9) -0.004(8)
C2S 0.064(9) 0.029(7) 0.060(9) -0.010(7) -0.005(8) -0.014(7)
O2S 0.054(3) 0.033(3) 0.083(4) -0.005(3) 0.034(3) 0.000(2)
C3S 0.107(8) 0.075(7) 0.111(9) -0.065(8) 0.050(7) -0.032(8)
C4S 0.150(13) 0.116(11) 0.112(10) -0.068(10) 0.067(9) -0.015(12)

loop_
_atom_type_symbol
_atom_type_description
_atom_type_scat_dispersion_real
_atom_type_scat_dispersion_imag
_atom_type_scat_source
C C 0.0033 0.0016 'International Tables Vol C Tables 4.2.6.8 and 6.1.1.4'
H H 0.0000 0.0000 'International Tables Vol C Tables 4.2.6.8 and 6.1.1.4'
N N 0.0061 0.0033 'International Tables Vol C Tables 4.2.6.8 and 6.1.1.4'
O O 0.0106 0.0060 'International Tables Vol C Tables 4.2.6.8 and 6.1.1.4'
Fe Fe 0.3463 0.8444 'International Tables Vol C Tables 4.2.6.8 and 6.1.1.4'

loop_
_geom_angle_atom_site_label_1
_geom_angle_atom_site_label_2
_geom_angle_atom_site_label_3
_geom_angle
_geom_angle_site_symmetry_1
_geom_angle_site_symmetry_3
O1 Fe1 N2 90.55(7) . .
O1 Fe1 N2 90.55(7) . 2_755
N2 Fe1 N2 178.90(14) . 2_755
O1 Fe1 N1 88.27(7) . .
N2 Fe1 N1 90.63(10) . .
N2 Fe1 N1 89.40(10) 2_755 .
O1 Fe1 N1 88.27(7) . 2_755
N2 Fe1 N1 89.40(10) . 2_755
N2 Fe1 N1 90.63(10) 2_755 2_755
N1 Fe1 N1 176.53(14) . 2_755
O1 Fe1 N3 174.2(4) . 2_755
N2 Fe1 N3 89.0(8) . 2_755
N2 Fe1 N3 89.9(8) 2_755 2_755
N1 Fe1 N3 97.5(3) . 2_755
N1 Fe1 N3 85.9(3) 2_755 2_755
O1 Fe1 N3 174.2(4) . .
N2 Fe1 N3 89.9(8) . .
N2 Fe1 N3 89.0(8) 2_755 .
N1 Fe1 N3 85.9(3) . .
N1 Fe1 N3 97.5(3) 2_755 .
N3 Fe1 N3 11.6(7) 2_755 .
O2A O1 O2A 100.2(7) 2_755 .
O2A O1 O2B 66.3(12) 2_755 2_755
O2A O1 O2B 65.5(12) . 2_755
O2A O1 O2B 65.5(12) 2_755 .
O2A O1 O2B 66.3(12) . .
O2B O1 O2B 101(2) 2_755 .
O2A O1 Fe1 129.9(3) 2_755 .
O2A O1 Fe1 129.9(3) . .
O2B O1 Fe1 129.5(12) 2_755 .
O2B O1 Fe1 129.5(12) . .
O1 O2A O2A 39.9(3) . 2_755
C(A1 N1 C(A2 105.3(2) . .
C(A1 N1 Fe1 128.0(2) . .
C(A2 N1 Fe1 126.7(2) . .
C(A4 N2 C(A3 105.8(2) . .
C(A4 N2 Fe1 127.5(2) . .
C(A3 N2 Fe1 126.66(19) . .
C11 N5 C6 126.3(3) . .
C11 N5 H3N 120(3) . .
C6 N5 H3N 113(3) . .
N1 C(A1 C(M2 125.5(3) . 2_755
N1 C(A1 C(B1 110.4(3) . .
C(M2 C(A1 C(B1 124.0(3) 2_755 .
C(B2 C(B1 C(A1 107.3(3) . .
C(B2 C(B1 H2A 126.3 . .
C(A1 C(B1 H2A 126.3 . .
C(B1 C(B2 C(A2 106.8(3) . .
C(B1 C(B2 H3A 126.6 . .
C(A2 C(B2 H3A 126.6 . .
N1 C(A2 C(M1 125.5(3) . .
N1 C(A2 C(B2 110.1(3) . .
C(M1 C(A2 C(B2 124.3(3) . .
C(A2 C(M1 C(A3 124.4(3) . .
C(A2 C(M1 C5 117.6(3) . .
C(A3 C(M1 C5 118.0(3) . .
N2 C(A3 C(M1 125.9(3) . .
N2 C(A3 C(B3 109.8(3) . .
C(M1 C(A3 C(B3 124.2(3) . .
C(B4 C(B3 C(A3 107.3(3) . .
C(B4 C(B3 H7A 126.4 . .
C(A3 C(B3 H7A 126.4 . .
C(B3 C(B4 C(A4 107.0(3) . .
C(B3 C(B4 H8A 126.5 . .
C(A4 C(B4 H8A 126.5 . .
N2 C(A4 C(M2 126.0(3) . .
N2 C(A4 C(B4 110.1(3) . .
C(M2 C(A4 C(B4 123.8(3) . .
C(A4 C(M2 C(A1 123.3(3) . 2_755
C(A4 C(M2 C12 118.2(3) . .
C(A1 C(M2 C12 118.5(3) 2_755 .
C10 C5 C6 118.9(3) . .
C10 C5 C(M1 120.2(3) . .
C6 C5 C(M1 120.8(3) . .
C7 C6 C5 119.8(3) . .
C7 C6 N5 121.8(3) . .
C5 C6 N5 118.4(3) . .
C8 C7 C6 120.1(4) . .
C8 C7 H13A 120.0 . .
C6 C7 H13A 120.0 . .
C7 C8 C9 121.1(3) . .
C7 C8 H14A 119.5 . .
C9 C8 H14A 119.5 . .
C8 C9 C10 119.3(4) . .
C8 C9 H15A 120.3 . .
C10 C9 H15A 120.3 . .
C5 C10 C9 120.8(4) . .
C5 C10 H16A 119.6 . .
C9 C10 H16A 119.6 . .
O3A C11 O3B 25.0(6) . .
O3A C11 N5 117.4(6) . .
O3B C11 N5 124.8(7) . .
O3A C11 C18 123.6(6) . .
O3B C11 C18 115.6(7) . .
N5 C11 C18 117.8(3) . .
C19A C18 C21A 112.9(5) . .
C19A C18 C11 108.0(3) . .
C21A C18 C11 114.5(3) . .
C19A C18 C20A 109.8(5) . .
C21A C18 C20A 107.3(4) . .
C11 C18 C20A 103.8(4) . .
C18 C19A H19A 109.5 . .
C18 C19A H19B 109.5 . .
H19A C19A H19B 109.5 . .
C18 C19A H19C 109.5 . .
H19A C19A H19C 109.5 . .
H19B C19A H19C 109.5 . .
C18 C20A H20A 109.5 . .
C18 C20A H20B 109.5 . .
H20A C20A H20B 109.5 . .
C18 C20A H20C 109.5 . .
H20A C20A H20C 109.5 . .
H20B C20A H20C 109.5 . .
C18 C21A H21A 109.5 . .
C18 C21A H21B 109.5 . .
H21A C21A H21B 109.5 . .
C18 C21A H21C 109.5 . .
H21A C21A H21C 109.5 . .
H21B C21A H21C 109.5 . .
C17 C12 C13 119.3(3) . .
C17 C12 C(M2 119.7(3) . .
C13 C12 C(M2 121.0(3) . .
N6B C13 C14 125.0(11) . .
N6B C13 C12 114.8(11) . .
C14 C13 C12 120.1(3) . .
N6B C13 N6A 7(2) . .
C14 C13 N6A 121.2(9) . .
C12 C13 N6A 118.6(9) . .
C15 C14 C13 118.8(4) . .
C15 C14 H24A 120.6 . .
C13 C14 H24A 120.6 . .
C16 C15 C14 121.6(3) . .
C16 C15 H25A 119.2 . .
C14 C15 H25A 119.2 . .
C15 C16 C17 119.5(3) . .
C15 C16 H26A 120.3 . .
C17 C16 H26A 120.3 . .
C16 C17 C12 120.7(4) . .
C16 C17 H27A 119.7 . .
C12 C17 H27A 119.7 . .
C22A N6A C13 140.9(17) . .
C22A N6A H4AA 109.6 . .
C13 N6A H4AA 109.6 . .
O4A C22A N6A 117(2) . .
O4A C22A C23A 122.0(19) . .
N6A C22A C23A 120.8(15) . .
C22A C23A C26A 109.7(11) . .
C22A C23A C25A 115.0(11) . .
C26A C23A C25A 108.4(9) . .
C22A C23A C24A 102.8(14) . .
C26A C23A C24A 109.2(9) . .
C25A C23A C24A 111.5(11) . .
C23A C24A H30A 109.5 . .
C23A C24A H30B 109.5 . .
H30A C24A H30B 109.5 . .
C23A C24A H30C 109.5 . .
H30A C24A H30C 109.5 . .
H30B C24A H30C 109.5 . .
C23A C25A H31A 109.5 . .
C23A C25A H31B 109.5 . .
H31A C25A H31B 109.5 . .
C23A C25A H31C 109.5 . .
H31A C25A H31C 109.5 . .
H31B C25A H31C 109.5 . .
C23A C26A H32A 109.5 . .
C23A C26A H32B 109.5 . .
H32A C26A H32B 109.5 . .
C23A C26A H32C 109.5 . .
H32A C26A H32C 109.5 . .
H32B C26A H32C 109.5 . .
C13 N6B C22B 123.3(17) . .
C13 N6B H4BA 118.4 . .
C22B N6B H4BA 118.4 . .
O4B C22B N6B 124.6(17) . .
O4B C22B C23B 119.5(15) . .
N6B C22B C23B 115.9(13) . .
C24B C23B C25B 110.5(17) . .
C24B C23B C22B 109.3(17) . .
C25B C23B C22B 112.7(10) . .
C24B C23B C26B 110.4(14) . .
C25B C23B C26B 106.1(11) . .
C22B C23B C26B 107.7(11) . .
C23B C24B H30D 109.5 . .
C23B C24B H30E 109.5 . .
H30D C24B H30E 109.5 . .
C23B C24B H30F 109.5 . .
H30D C24B H30F 109.5 . .
H30E C24B H30F 109.5 . .
C23B C25B H31D 109.5 . .
C23B C25B H31E 109.5 . .
H31D C25B H31E 109.5 . .
C23B C25B H31F 109.5 . .
H31D C25B H31F 109.5 . .
H31E C25B H31F 109.5 . .
C23B C26B H32D 109.5 . .
C23B C26B H32E 109.5 . .
H32D C26B H32E 109.5 . .
C23B C26B H32F 109.5 . .
H32D C26B H32F 109.5 . .
H32E C26B H32F 109.5 . .
C1 N3 C3 104.4(7) . .
C1 N3 Fe1 133.2(10) . .
C3 N3 Fe1 121.9(9) . .
C2 N4 C1 112.5(17) . .
C2 N4 H6N 137(5) . .
C1 N4 H6N 111(7) . .
N3 C1 N4 106(2) . .
N3 C1 C4 128.8(9) . .
N4 C1 C4 125(2) . .
N4 C2 C3 106.6(9) . .
N4 C2 H34A 126.7 . .
C3 C2 H34A 126.7 . .
C2 C3 N3 110.3(7) . .
C2 C3 H35A 124.9 . .
N3 C3 H35A 124.9 . .
C1 C4 H36A 109.5 . .
C1 C4 H36B 109.5 . .
H36A C4 H36B 109.5 . .
C1 C4 H36C 109.5 . .
H36A C4 H36C 109.5 . .
H36B C4 H36C 109.5 . .
C1S O1S H1S 109.5 . .
C2S C1S O1S 106.6(16) . .
C2S C1S H1S1 110.4 . .
O1S C1S H1S1 110.4 . .
C2S C1S H1S2 110.4 . .
O1S C1S H1S2 110.4 . .
H1S1 C1S H1S2 108.6 . .
C1S C2S H2S1 109.5 . .
C1S C2S H2S2 109.5 . .
H2S1 C2S H2S2 109.5 . .
C1S C2S H2S3 109.5 . .
H2S1 C2S H2S3 109.5 . .
H2S2 C2S H2S3 109.5 . .
O2S C3S C4S 122(2) . .
O2S C3S H3S1 106.8 . .
C4S C3S H3S1 106.7 . .
O2S C3S H3S2 106.8 . .
C4S C3S H3S2 106.8 . .
H3S1 C3S H3S2 106.6 . .
C3S C4S H4S1 109.5 . .
C3S C4S H4S2 109.5 . .
H4S1 C4S H4S2 109.5 . .
C3S C4S H4S3 109.5 . .
H4S1 C4S H4S3 109.5 . .
H4S2 C4S H4S3 109.5 . .

loop_
_geom_bond_atom_site_label_1
_geom_bond_atom_site_label_2
_geom_bond_distance
_geom_bond_site_symmetry_2
Fe1 O1 1.804(3) .
Fe1 N2 1.993(2) .
Fe1 N2 1.993(2) 2_755
Fe1 N1 1.998(2) .
Fe1 N1 1.998(2) 2_755
Fe1 N3 2.088(5) 2_755
Fe1 N3 2.088(5) .
O1 O2A 1.130(6) 2_755
O1 O2A 1.130(6) .
O1 O2B 1.204(19) 2_755
O1 O2B 1.204(19) .
O2A O2A 1.735(12) 2_755
O3A C11 1.188(13) .
O3B C11 1.286(14) .
N1 C(A1 1.368(4) .
N1 C(A2 1.380(4) .
N2 C(A4 1.373(4) .
N2 C(A3 1.374(4) .
N5 C11 1.352(5) .
N5 C6 1.403(5) .
N5 H3N 0.83(5) .
C(A1 C(M2 1.393(4) 2_755
C(A1 C(B1 1.433(4) .
C(B1 C(B2 1.342(5) .
C(B1 H2A 0.9500 .
C(B2 C(A2 1.437(4) .
C(B2 H3A 0.9500 .
C(A2 C(M1 1.385(4) .
C(M1 C(A3 1.391(4) .
C(M1 C5 1.498(4) .
C(A3 C(B3 1.439(4) .
C(B3 C(B4 1.343(5) .
C(B3 H7A 0.9500 .
C(B4 C(A4 1.438(4) .
C(B4 H8A 0.9500 .
C(A4 C(M2 1.392(4) .
C(M2 C(A1 1.393(4) 2_755
C(M2 C12 1.499(4) .
C5 C10 1.390(5) .
C5 C6 1.396(5) .
C6 C7 1.395(5) .
C7 C8 1.369(6) .
C7 H13A 0.9500 .
C8 C9 1.373(6) .
C8 H14A 0.9500 .
C9 C10 1.392(5) .
C9 H15A 0.9500 .
C10 H16A 0.9500 .
C11 C18 1.524(6) .
C18 C19A 1.464(7) .
C18 C21A 1.512(6) .
C18 C20A 1.561(7) .
C19A H19A 0.9800 .
C19A H19B 0.9800 .
C19A H19C 0.9800 .
C20A H20A 0.9800 .
C20A H20B 0.9800 .
C20A H20C 0.9800 .
C21A H21A 0.9800 .
C21A H21B 0.9800 .
C21A H21C 0.9800 .
C12 C17 1.385(4) .
C12 C13 1.396(5) .
C13 N6B 1.35(2) .
C13 C14 1.390(4) .
C13 N6A 1.47(2) .
C14 C15 1.389(6) .
C14 H24A 0.9500 .
C15 C16 1.362(6) .
C15 H25A 0.9500 .
C16 C17 1.383(5) .
C16 H26A 0.9500 .
C17 H27A 0.9500 .
O4A C22A 1.219(17) .
N6A C22A 1.22(3) .
N6A H4AA 0.8800 .
C22A C23A 1.48(2) .
C23A C26A 1.518(14) .
C23A C25A 1.524(13) .
C23A C24A 1.567(18) .
C24A H30A 0.9800 .
C24A H30B 0.9800 .
C24A H30C 0.9800 .
C25A H31A 0.9800 .
C25A H31B 0.9800 .
C25A H31C 0.9800 .
C26A H32A 0.9800 .
C26A H32B 0.9800 .
C26A H32C 0.9800 .
O4B C22B 1.241(17) .
N6B C22B 1.47(3) .
N6B H4BA 0.8800 .
C22B C23B 1.52(2) .
C23B C24B 1.45(3) .
C23B C25B 1.504(13) .
C23B C26B 1.537(15) .
C24B H30D 0.9800 .
C24B H30E 0.9800 .
C24B H30F 0.9800 .
C25B H31D 0.9800 .
C25B H31E 0.9800 .
C25B H31F 0.9800 .
C26B H32D 0.9800 .
C26B H32E 0.9800 .
C26B H32F 0.9800 .
N3 C1 1.323(13) .
N3 C3 1.409(18) .
N4 C2 1.24(6) .
N4 C1 1.40(3) .
N4 H6N 0.94(8) .
C1 C4 1.470(9) .
C2 C3 1.331(10) .
C2 H34A 0.9500 .
C3 H35A 0.9500 .
C4 H36A 0.9800 .
C4 H36B 0.9800 .
C4 H36C 0.9800 .
O1S C1S 1.24(2) .
O1S H1S 0.8400 .
C1S C2S 1.22(3) .
C1S H1S1 0.9900 .
C1S H1S2 0.9900 .
C2S H2S1 0.9800 .
C2S H2S2 0.9800 .
C2S H2S3 0.9800 .
O2S C3S 1.43(2) .
O2S H2S 0.8400 .
C3S C4S 1.502(14) .
C3S H3S1 0.9900 .
C3S H3S2 0.9900 .
C4S H4S1 0.9800 .
C4S H4S2 0.9800 .
C4S H4S3 0.9800 .
